data_4345755
loop_
_publ_author_name
'Chen, Qiu-Fang'
'Zhao, Xin'
'Liu, Quan'
'Jia, Ji-Dong'
'Qiu, Xiao-Ting'
'Song, Ying-Lin'
'Young, David James'
'Zhang, Wen-Hua'
'Lang, Jian-Ping'

_publ_section_title
;
 Tungsten(VI)-Copper(I)-Sulfur Cluster-Supported Metal-Organic Frameworks
 Bridged by in Situ Click-Formed Tetrazolate Ligands.
;
_journal_issue 10
_journal_name_full 'Inorganic chemistry'
_journal_page_first 5669
_journal_page_last 5679
_journal_paper_doi 10.1021/acs.inorgchem.7b00261
_journal_volume 56
_journal_year 2017
_chemical_formula_sum 'C16 H14 B Cu2 F1.33 N8 S2 W0.67'
_chemical_formula_weight 668.26
_space_group_crystal_system trigonal
_space_group_IT_number 167
_space_group_name_Hall '-R 3 2"c'
_space_group_name_H-M_alt 'R -3 c :H'
_symmetry_space_group_name_Hall '-R 3 2"c'
_symmetry_space_group_name_H-M 'R -3 c :H'
_atom_sites_solution_hydrogens geom
_audit_creation_method SHELXL-2013
_audit_update_record
;
2016-09-19 # Formatted by publCIF

;
_cell_angle_alpha 90
_cell_angle_beta 90
_cell_angle_gamma 120
_cell_formula_units_Z 18
_cell_length_a 11.6295(6)
_cell_length_b 11.6295(6)
_cell_length_c 93.185(8)
_cell_measurement_reflns_used 9898
_cell_measurement_temperature 223(2)
_cell_measurement_theta_max 28.32
_cell_measurement_theta_min 2.62
_cell_volume 10914.4(12)
_computing_cell_refinement 'Bruker D8 Quest'
_computing_data_collection 'Bruker D8 Quest'
_computing_data_reduction 'Bruker D8 Quest'
_computing_molecular_graphics 'SHELXL-2013 (Sheldrick, 2013)'
_computing_publication_material 'publCIF (Westrip, 2010)'
_computing_structure_refinement 'SHELXL-2013 (Sheldrick, 2013)'
_computing_structure_solution 'SHELXL-2013 (Sheldrick, 2013)'
_diffrn_ambient_temperature 223(2)
_diffrn_measured_fraction_theta_full 0.999
_diffrn_measured_fraction_theta_max 0.997
_diffrn_measurement_device_type 'Bruker D8 Quest'
_diffrn_measurement_method 'phi and omega scans'
_diffrn_radiation_type MoK\a
_diffrn_radiation_wavelength 0.71073
_diffrn_reflns_av_R_equivalents 0.0584
_diffrn_reflns_av_unetI/netI 0.0175
_diffrn_reflns_Laue_measured_fraction_full 0.999
_diffrn_reflns_Laue_measured_fraction_max 0.997
_diffrn_reflns_limit_h_max 15
_diffrn_reflns_limit_h_min -15
_diffrn_reflns_limit_k_max 15
_diffrn_reflns_limit_k_min -15
_diffrn_reflns_limit_l_max 123
_diffrn_reflns_limit_l_min -123
_diffrn_reflns_number 96444
_diffrn_reflns_point_group_measured_fraction_full 0.999
_diffrn_reflns_point_group_measured_fraction_max 0.997
_diffrn_reflns_theta_full 25.242
_diffrn_reflns_theta_max 28.356
_diffrn_reflns_theta_min 2.203
_diffrn_standards_decay_% 0
_diffrn_standards_interval_count 0
_diffrn_standards_interval_time 0
_diffrn_standards_number 0
_exptl_absorpt_coefficient_mu 5.099
_exptl_absorpt_correction_T_max 0.601
_exptl_absorpt_correction_T_min 0.375
_exptl_absorpt_correction_type multi-scan
_exptl_absorpt_process_details 'SADABS, Sheldrick, 2008'
_exptl_crystal_colour black
_exptl_crystal_density_diffrn 1.830
_exptl_crystal_description block
_exptl_crystal_F_000 5802
_exptl_crystal_size_max 0.200
_exptl_crystal_size_mid 0.200
_exptl_crystal_size_min 0.100
_refine_diff_density_max 1.698
_refine_diff_density_min -1.673
_refine_diff_density_rms 0.189
_refine_ls_extinction_method none
_refine_ls_goodness_of_fit_ref 1.162
_refine_ls_hydrogen_treatment constr
_refine_ls_matrix_type full
_refine_ls_number_parameters 159
_refine_ls_number_reflns 3040
_refine_ls_number_restraints 92
_refine_ls_restrained_S_all 1.152
_refine_ls_R_factor_all 0.0482
_refine_ls_R_factor_gt 0.0423
_refine_ls_shift/su_max 0.006
_refine_ls_shift/su_mean 0.000
_refine_ls_structure_factor_coef Fsqd
_refine_ls_weighting_details
;
 w=1/[\s^2^(Fo^2^)+(0.0426P)^2^+257.2428P]
 where P=(Fo^2^+2Fc^2^)/3
;
_refine_ls_weighting_scheme calc
_refine_ls_wR_factor_gt 0.1059
_refine_ls_wR_factor_ref 0.1091
_reflns_Friedel_coverage 0.000
_reflns_number_gt 2715
_reflns_number_total 3040
_reflns_threshold_expression 'I > 2\s(I)'
_cod_data_source_file ic7b00261_si_002.cif
_cod_data_source_block 6
_cod_depositor_comments 'Adding full bibliography for 4345750--4345757.cif.'
_cod_original_cell_volume 10914.4(14)
_cod_database_code 4345755
_publcif_datablock.id {6d635718-bda5-42da-a32e-23b672173dce}

_shelx_space_group_comment
;
The symmetry employed for this shelxl refinement is uniquely defined
by the following loop, which should always be used as a source of
symmetry information in preference to the above space-group names.
They are only intended as comments.
;
_shelx_estimated_absorpt_t_min 0.429
_shelx_estimated_absorpt_t_max 0.630
_shelxl_version_number 2013-2

loop_
_space_group_symop_operation_xyz
'x, y, z'
'-y, x-y, z'
'-x+y, -x, z'
'y, x, -z+1/2'
'x-y, -y, -z+1/2'
'-x, -x+y, -z+1/2'
'x+2/3, y+1/3, z+1/3'
'-y+2/3, x-y+1/3, z+1/3'
'-x+y+2/3, -x+1/3, z+1/3'
'y+2/3, x+1/3, -z+5/6'
'x-y+2/3, -y+1/3, -z+5/6'
'-x+2/3, -x+y+1/3, -z+5/6'
'x+1/3, y+2/3, z+2/3'
'-y+1/3, x-y+2/3, z+2/3'
'-x+y+1/3, -x+2/3, z+2/3'
'y+1/3, x+2/3, -z+7/6'
'x-y+1/3, -y+2/3, -z+7/6'
'-x+1/3, -x+y+2/3, -z+7/6'
'-x, -y, -z'
'y, -x+y, -z'
'x-y, x, -z'
'-y, -x, z-1/2'
'-x+y, y, z-1/2'
'x, x-y, z-1/2'
'-x+2/3, -y+1/3, -z+1/3'
'y+2/3, -x+y+1/3, -z+1/3'
'x-y+2/3, x+1/3, -z+1/3'
'-y+2/3, -x+1/3, z-1/6'
'-x+y+2/3, y+1/3, z-1/6'
'x+2/3, x-y+1/3, z-1/6'
'-x+1/3, -y+2/3, -z+2/3'
'y+1/3, -x+y+2/3, -z+2/3'
'x-y+1/3, x+2/3, -z+2/3'
'-y+1/3, -x+2/3, z+1/6'
'-x+y+1/3, y+2/3, z+1/6'
'x+1/3, x-y+2/3, z+1/6'

loop_
_atom_site_label
_atom_site_type_symbol
_atom_site_fract_x
_atom_site_fract_y
_atom_site_fract_z
_atom_site_U_iso_or_equiv
_atom_site_adp_type
_atom_site_occupancy
_atom_site_site_symmetry_order
_atom_site_calc_flag
_atom_site_refinement_flags_posn
_atom_site_refinement_flags_adp
_atom_site_refinement_flags_occupancy
_atom_site_disorder_assembly
_atom_site_disorder_group
W1 W 0.0000 1.0000 0.13058(2) 0.01809(11) Uani 1 3 d S T P . .
Cu1 Cu 0.03953(8) 0.88045(8) 0.10877(2) 0.02980(18) Uani 1 1 d . . . . .
S1 S 0.20058(14) 1.04905(15) 0.12017(2) 0.0265(3) Uani 1 1 d . . . . .
N3 N 0.0116(4) 0.8831(4) 0.16099(4) 0.0211(8) Uani 1 1 d . . . . .
N4 N 0.0313(5) 0.8738(4) 0.14665(4) 0.0218(8) Uani 1 1 d . . . . .
N1 N 0.0634(6) 0.7940(6) 0.09267(6) 0.0429(14) Uani 1 1 d . . . . .
N2 N -0.0310(9) 0.6733(8) 0.08892(10) 0.106(4) Uani 1 1 d . . . . .
C7 C 0.0014(7) 0.7703(7) 0.18412(6) 0.0361(14) Uani 1 1 d . . . . .
H7A H 0.0711 0.8484 0.1889 0.054 Uiso 1 1 calc R U . . .
H7B H 0.0061 0.6927 0.1870 0.054 Uiso 1 1 calc R U . . .
H7C H -0.0843 0.7589 0.1868 0.054 Uiso 1 1 calc R U . . .
C8 C 0.0190(5) 0.7872(5) 0.16826(6) 0.0241(10) Uani 1 1 d . . . . .
C9 C 0.0457(6) 0.7148(6) 0.15864(6) 0.0275(11) Uani 1 1 d . . . . .
H9 H 0.0568 0.6418 0.1607 0.033 Uiso 1 1 calc R U . . .
C10 C 0.0530(6) 0.7704(6) 0.14533(6) 0.0276(11) Uani 1 1 d . . . . .
C11 C 0.0822(9) 0.7213(7) 0.13182(7) 0.0450(17) Uani 1 1 d . . . . .
H11A H 0.0025 0.6774 0.1260 0.067 Uiso 1 1 calc R U . . .
H11B H 0.1118 0.6590 0.1341 0.067 Uiso 1 1 calc R U . . .
H11C H 0.1513 0.7957 0.1265 0.067 Uiso 1 1 calc R U . . .
B1 B 0.0000 1.0000 0.16666(10) 0.0219(19) Uani 1 3 d S T P . .
C1 C 0.1591(9) 0.8258(9) 0.0833 0.045(2) Uani 1 2 d DS T P . .
C2 C 0.2896(15) 0.9562(15) 0.0833 0.175(7) Uani 1 2 d DS T P A .
C3 C 0.190(4) 0.947(4) 0.0721(5) 0.175(7) Uani 0.25 1 d D U P A 1
C4 C 0.238(3) 1.067(5) 0.0626(5) 0.175(7) Uani 0.25 1 d D U P A 1
C5 C 0.125(3) 1.085(5) 0.0570(5) 0.175(7) Uani 0.25 1 d D U P A 1
C6 C 0.0000 1.0000 0.0649(5) 0.175(7) Uani 0.75 3 d DS TU P A 1
C3A C 0.327(4) 1.057(4) 0.0708(4) 0.175(7) Uani 0.25 1 d D U P A 2
C4A C 0.476(4) 1.165(4) 0.0711(4) 0.175(7) Uani 0.25 1 d D U P A 2
C5A C 0.517(2) 1.256(5) 0.0579(5) 0.175(7) Uani 0.25 1 d D U P A 2
C6A C 0.6667 1.3333 0.0557(4) 0.175(7) Uani 0.75 3 d DS TU P A 2
B2 B 0.338(3) 0.672(3) 0.1538(2) 0.037(3) Uani 0.1667 1 d D . P B -1
F1 F 0.342(4) 0.785(5) 0.1479(7) 0.037(3) Uani 0.1667 1 d D . P B -1
F2 F 0.365(3) 0.697(5) 0.1684(3) 0.037(3) Uani 0.1667 1 d D . P B -1
F3 F 0.212(3) 0.564(4) 0.1510(6) 0.037(3) Uani 0.1667 1 d D . P B -1
F4 F 0.431(4) 0.643(5) 0.1480(7) 0.037(3) Uani 0.1667 1 d D . P B -1

loop_
_atom_site_aniso_label
_atom_site_aniso_U_11
_atom_site_aniso_U_22
_atom_site_aniso_U_33
_atom_site_aniso_U_23
_atom_site_aniso_U_13
_atom_site_aniso_U_12
W1 0.02210(14) 0.02210(14) 0.01007(16) 0.000 0.000 0.01105(7)
Cu1 0.0369(4) 0.0369(4) 0.0172(3) -0.0054(3) 0.0038(3) 0.0197(3)
S1 0.0258(6) 0.0365(7) 0.0174(6) 0.0027(5) 0.0038(5) 0.0157(6)
N3 0.024(2) 0.023(2) 0.0135(18) 0.0046(15) 0.0009(15) 0.0092(18)
N4 0.029(2) 0.023(2) 0.0153(19) 0.0022(16) 0.0008(16) 0.0139(18)
N1 0.044(3) 0.042(3) 0.031(3) -0.012(2) 0.010(2) 0.014(3)
N2 0.077(6) 0.066(5) 0.103(7) -0.053(5) 0.063(5) -0.019(4)
C7 0.039(3) 0.050(4) 0.025(3) 0.015(3) 0.006(2) 0.026(3)
C8 0.019(2) 0.026(3) 0.024(2) 0.005(2) -0.0015(19) 0.009(2)
C9 0.030(3) 0.023(3) 0.031(3) 0.004(2) -0.002(2) 0.015(2)
C10 0.033(3) 0.026(3) 0.026(3) 0.000(2) 0.000(2) 0.017(2)
C11 0.075(5) 0.045(4) 0.035(3) -0.001(3) 0.004(3) 0.045(4)
B1 0.026(3) 0.026(3) 0.013(4) 0.000 0.000 0.0132(15)
C1 0.044(4) 0.044(4) 0.042(5) -0.015(2) 0.015(2) 0.018(4)
C2 0.154(7) 0.154(7) 0.151(10) -0.066(6) 0.066(6) 0.027(10)
C3 0.154(7) 0.154(7) 0.151(10) -0.066(6) 0.066(6) 0.027(10)
C4 0.154(7) 0.154(7) 0.151(10) -0.066(6) 0.066(6) 0.027(10)
C5 0.154(7) 0.154(7) 0.151(10) -0.066(6) 0.066(6) 0.027(10)
C6 0.154(7) 0.154(7) 0.151(10) -0.066(6) 0.066(6) 0.027(10)
C3A 0.154(7) 0.154(7) 0.151(10) -0.066(6) 0.066(6) 0.027(10)
C4A 0.154(7) 0.154(7) 0.151(10) -0.066(6) 0.066(6) 0.027(10)
C5A 0.154(7) 0.154(7) 0.151(10) -0.066(6) 0.066(6) 0.027(10)
C6A 0.154(7) 0.154(7) 0.151(10) -0.066(6) 0.066(6) 0.027(10)
B2 0.029(12) 0.042(13) 0.052(10) 0.001(9) 0.001(8) 0.027(8)
F1 0.029(12) 0.042(13) 0.052(10) 0.001(9) 0.001(8) 0.027(8)
F2 0.029(12) 0.042(13) 0.052(10) 0.001(9) 0.001(8) 0.027(8)
F3 0.029(12) 0.042(13) 0.052(10) 0.001(9) 0.001(8) 0.027(8)
F4 0.029(12) 0.042(13) 0.052(10) 0.001(9) 0.001(8) 0.027(8)

loop_
_atom_type_symbol
_atom_type_description
_atom_type_scat_dispersion_real
_atom_type_scat_dispersion_imag
_atom_type_scat_source
C C 0.0033 0.0016 'International Tables Vol C Tables 4.2.6.8 and 6.1.1.4'
H H 0.0000 0.0000 'International Tables Vol C Tables 4.2.6.8 and 6.1.1.4'
B B 0.0013 0.0007 'International Tables Vol C Tables 4.2.6.8 and 6.1.1.4'
N N 0.0061 0.0033 'International Tables Vol C Tables 4.2.6.8 and 6.1.1.4'
S S 0.1246 0.1234 'International Tables Vol C Tables 4.2.6.8 and 6.1.1.4'
Cu Cu 0.3201 1.2651 'International Tables Vol C Tables 4.2.6.8 and 6.1.1.4'
W W -0.8490 6.8722 'International Tables Vol C Tables 4.2.6.8 and 6.1.1.4'
F F 0.0171 0.0103 'International Tables Vol C Tables 4.2.6.8 and 6.1.1.4'

loop_
_geom_angle_atom_site_label_1
_geom_angle_atom_site_label_2
_geom_angle_atom_site_label_3
_geom_angle
_geom_angle_site_symmetry_1
_geom_angle_site_symmetry_3
N4 W1 N4 80.56(16) 2_675 3_465
N4 W1 N4 80.56(16) 2_675 .
N4 W1 N4 80.56(16) 3_465 .
N4 W1 S1 84.92(12) 2_675 .
N4 W1 S1 162.87(11) 3_465 .
N4 W1 S1 88.15(12) . .
N4 W1 S1 88.16(12) 2_675 2_675
N4 W1 S1 84.93(12) 3_465 2_675
N4 W1 S1 162.88(11) . 2_675
S1 W1 S1 103.74(4) . 2_675
N4 W1 S1 162.88(12) 2_675 3_465
N4 W1 S1 88.16(12) 3_465 3_465
N4 W1 S1 84.93(12) . 3_465
S1 W1 S1 103.74(4) . 3_465
S1 W1 S1 103.73(4) 2_675 3_465
N4 W1 Cu1 136.84(12) 2_675 .
N4 W1 Cu1 140.55(12) 3_465 .
N4 W1 Cu1 92.37(11) . .
S1 W1 Cu1 52.15(4) . .
S1 W1 Cu1 104.64(4) 2_675 .
S1 W1 Cu1 52.45(4) 3_465 .
N4 W1 Cu1 140.55(12) 2_675 3_465
N4 W1 Cu1 92.37(11) 3_465 3_465
N4 W1 Cu1 136.84(12) . 3_465
S1 W1 Cu1 104.65(4) . 3_465
S1 W1 Cu1 52.45(4) 2_675 3_465
S1 W1 Cu1 52.15(4) 3_465 3_465
Cu1 W1 Cu1 66.65(3) . 3_465
N4 W1 Cu1 92.37(11) 2_675 2_675
N4 W1 Cu1 136.84(12) 3_465 2_675
N4 W1 Cu1 140.55(12) . 2_675
S1 W1 Cu1 52.46(4) . 2_675
S1 W1 Cu1 52.15(4) 2_675 2_675
S1 W1 Cu1 104.64(4) 3_465 2_675
Cu1 W1 Cu1 66.65(3) . 2_675
Cu1 W1 Cu1 66.65(3) 3_465 2_675
N1 Cu1 S1 124.75(19) . .
N1 Cu1 S1 122.43(19) . 3_465
S1 Cu1 S1 112.09(7) . 3_465
N1 Cu1 W1 178.1(2) . .
S1 Cu1 W1 56.60(4) . .
S1 Cu1 W1 56.50(4) 3_465 .
N1 Cu1 Cu1 121.4(2) . 3_465
S1 Cu1 Cu1 100.07(4) . 3_465
S1 Cu1 Cu1 48.75(5) 3_465 3_465
W1 Cu1 Cu1 56.677(14) . 3_465
N1 Cu1 Cu1 122.86(19) . 2_675
S1 Cu1 Cu1 49.10(5) . 2_675
S1 Cu1 Cu1 99.79(4) 3_465 2_675
W1 Cu1 Cu1 56.677(14) . 2_675
Cu1 Cu1 Cu1 60.0 3_465 2_675
Cu1 S1 Cu1 82.15(6) . 2_675
Cu1 S1 W1 71.24(5) . .
Cu1 S1 W1 71.05(5) 2_675 .
C8 N3 N4 110.1(4) . .
C8 N3 B1 129.5(5) . .
N4 N3 B1 120.1(5) . .
C10 N4 N3 105.8(4) . .
C10 N4 W1 133.1(3) . .
N3 N4 W1 120.6(3) . .
C1 N1 N2 105.1(6) . .
C1 N1 Cu1 134.5(5) . .
N2 N1 Cu1 120.4(4) . .
N2 N2 N1 109.3(4) 16_454 .
C8 C7 H7A 109.5 . .
C8 C7 H7B 109.5 . .
H7A C7 H7B 109.5 . .
C8 C7 H7C 109.5 . .
H7A C7 H7C 109.5 . .
H7B C7 H7C 109.5 . .
N3 C8 C9 108.0(5) . .
N3 C8 C7 123.2(5) . .
C9 C8 C7 128.8(5) . .
C8 C9 C10 106.3(5) . .
C8 C9 H9 126.9 . .
C10 C9 H9 126.9 . .
N4 C10 C9 109.9(5) . .
N4 C10 C11 126.6(5) . .
C9 C10 C11 123.5(5) . .
C10 C11 H11A 109.5 . .
C10 C11 H11B 109.5 . .
H11A C11 H11B 109.5 . .
C10 C11 H11C 109.5 . .
H11A C11 H11C 109.5 . .
H11B C11 H11C 109.5 . .
N3 B1 N3 108.7(4) 3_465 2_675
N3 B1 N3 108.7(4) 3_465 .
N3 B1 N3 108.7(4) 2_675 .
N1 C1 N1 111.2(9) 16_454 .
N1 C1 C2 124.4(4) 16_454 .
N1 C1 C2 124.4(4) . .
N1 C1 C3 117.0(19) 16_454 16_454
N1 C1 C3 98.8(17) . 16_454
C2 C1 C3 57.5(11) . 16_454
N1 C1 C3 98.8(17) 16_454 .
N1 C1 C3 117.0(19) . .
C2 C1 C3 57.5(11) . .
C3 C1 C3 115(2) 16_454 .
C1 C2 C3 65.7(17) . 16_454
C1 C2 C3 65.7(17) . .
C3 C2 C3 131(3) 16_454 .
C1 C2 C3A 121.1(15) . .
C1 C2 C3A 121.1(15) . 16_454
C3A C2 C3A 118(3) . 16_454
C4 C3 C2 115(3) . .
C4 C3 C1 172(2) . .
C2 C3 C1 56.8(11) . .
C3 C4 C5 112.5(19) . .
C6 C5 C4 111.3(18) . .
C5 C6 C5 97(3) . 3_465
C5 C6 C5 97(3) . 2_675
C5 C6 C5 97(3) 3_465 2_675
C4A C3A C2 112(2) . .
C5A C4A C3A 112(2) . .
C6A C5A C4A 112(2) . .
C5A C6A C5A 118.3(11) 2_775 3_575
C5A C6A C5A 118.3(11) 2_775 .
C5A C6A C5A 118.3(11) 3_575 .
F2 B2 F3 113(3) . .
F2 B2 F4 108(3) . .
F3 B2 F4 107(3) . .
F2 B2 F1 107(3) . .
F3 B2 F1 108(3) . .
F4 B2 F1 114(3) . .

loop_
_geom_bond_atom_site_label_1
_geom_bond_atom_site_label_2
_geom_bond_distance
_geom_bond_site_symmetry_2
W1 N4 2.250(4) 2_675
W1 N4 2.250(4) 3_465
W1 N4 2.250(4) .
W1 S1 2.3187(13) .
W1 S1 2.3188(13) 2_675
W1 S1 2.3188(14) 3_465
W1 Cu1 2.6299(7) .
W1 Cu1 2.6300(7) 3_465
W1 Cu1 2.6300(7) 2_675
Cu1 N1 1.902(5) .
Cu1 S1 2.1931(16) .
Cu1 S1 2.2046(16) 3_465
Cu1 Cu1 2.8898(13) 3_465
Cu1 Cu1 2.8898(13) 2_675
S1 Cu1 2.2049(16) 2_675
N3 C8 1.344(7) .
N3 N4 1.370(6) .
N3 B1 1.526(5) .
N4 C10 1.352(7) .
N1 C1 1.312(8) .
N1 N2 1.325(9) .
N2 N2 1.289(12) 16_454
C7 C8 1.491(7) .
C7 H7A 0.9700 .
C7 H7B 0.9700 .
C7 H7C 0.9700 .
C8 C9 1.368(8) .
C9 C10 1.381(7) .
C9 H9 0.9400 .
C10 C11 1.490(8) .
C11 H11A 0.9700 .
C11 H11B 0.9700 .
C11 H11C 0.9700 .
B1 N3 1.526(5) 3_465
B1 N3 1.526(6) 2_675
C1 N1 1.312(8) 16_454
C1 C2 1.517(16) .
C1 C3 1.65(3) 16_454
C1 C3 1.65(3) .
C2 C3 1.530(19) 16_454
C2 C3 1.530(19) .
C2 C3A 1.56(2) .
C2 C3A 1.56(2) 16_454
C3 C4 1.50(2) .
C4 C5 1.522(19) .
C5 C6 1.481(19) .
C6 C5 1.481(19) 3_465
C6 C5 1.481(19) 2_675
C3A C4A 1.55(2) .
C4A C5A 1.54(2) .
C5A C6A 1.522(19) .
C6A C5A 1.52(2) 2_775
C6A C5A 1.522(19) 3_575
B2 F2 1.397(12) .
B2 F3 1.397(12) .
B2 F4 1.397(12) .
B2 F1 1.397(12) .

loop_
_publcif_info_datablock.id
_publcif_info_datablock.publ_exptl
_publcif_info_datablock.publ_geom
_publcif_info_datablock.structure
{6d635718-bda5-42da-a32e-23b672173dce} y y y
